data_2010452
loop_
_publ_author_name
'Lynch, Vincent M.'
'Hulme, Christopher'
'Magnus, Philip'
'Davis, Brian E.'

_publ_section_title
;
Novel N-Acyl \a-Azidopyrrolidines (N-Acyliminium-Ion Precursors)
;
_journal_name_full 'Acta Crystallographica Section C'
_journal_page_first 262
_journal_page_last 265
_journal_volume 51
_journal_year 1995
_chemical_formula_moiety 'C14 H17 N7 O4'
_chemical_formula_sum 'C14 H17 N7 O4'
_chemical_formula_weight 347.33
_space_group_crystal_system monoclinic
_space_group_IT_number 14
_space_group_name_Hall '-P 2ybc'
_space_group_name_H-M_alt 'P 1 21/c 1'
_cell_angle_alpha 90.0
_cell_angle_beta 119.770(10)
_cell_angle_gamma 90.0
_cell_formula_units_Z 4
_cell_length_a 10.198(2)
_cell_length_b 18.087(3)
_cell_length_c 10.232(2)
_cell_measurement_temperature 173.0(10)
_cell_volume 1638.2(6)
_diffrn_ambient_temperature 173.0(10)
_exptl_crystal_density_diffrn 1.41
_refine_ls_R_factor_obs 0.0400
_refine_ls_wR_factor_obs 0.0411
_cod_depositor_comments
;
 Updating space group information and adding the symmetry operation list.

 Antanas Vaitkus,
 2018-06-15

The following automatic conversions were performed:
'_symmetry_cell_setting' value 'Monoclinic' changed to 'monoclinic'
according to '/home/saulius/struct/CIF-dictionaries/cif_core.dic'
dictionary named 'cif_core.dic' version 2.4.1 from 2010-06-29.

Automatic conversion script
Id: cif_fix_enum 1527 2010-12-29 10:47:43Z saulius 
;
_cod_original_sg_symbol_H-M 'P 21 /c'
_cod_database_code 2010452

loop_
_space_group_symop_id
_space_group_symop_operation_xyz
1 x,y,z
2 -x,y+1/2,-z+1/2
3 -x,-y,-z
4 x,-y+1/2,z+1/2

loop_
_atom_site_aniso_label
_atom_site_aniso_U_11
_atom_site_aniso_U_22
_atom_site_aniso_U_33
_atom_site_aniso_U_12
_atom_site_aniso_U_13
_atom_site_aniso_U_23
N1 0.0257(11) 0.0243(11) 0.0341(12) -0.0051(9) 0.0158(10) -0.0025(9)
C2 0.0301(15) 0.0274(14) 0.0309(15) -0.0016(11) 0.0170(13) -0.0032(11)
C3 0.036(2) 0.034(2) 0.044(2) 0.0033(13) 0.0256(14) 0.0032(13)
C4 0.0271(15) 0.041(2) 0.050(2) 0.0012(13) 0.0187(15) 0.0072(14)
C5 0.0306(14) 0.0288(14) 0.0284(15) -0.0069(11) 0.0113(12) 0.0009(12)
N6 0.0447(13) 0.0301(12) 0.0507(15) -0.0037(11) 0.0311(12) 0.0030(11)
N7 0.061(2) 0.0268(13) 0.076(2) 0.0041(12) 0.050(2) 0.0004(12)
N8 0.086(2) 0.0361(15) 0.141(3) -0.0155(15) 0.081(2) -0.001(2)
N9 0.0447(14) 0.0270(12) 0.0392(14) -0.0053(10) 0.0204(12) 0.0015(10)
N10 0.0324(13) 0.0379(13) 0.0353(14) -0.0015(11) 0.0143(11) 0.0033(11)
N11 0.080(2) 0.0338(14) 0.058(2) 0.0073(14) 0.033(2) 0.0063(13)
C12 0.0264(14) 0.0276(13) 0.0255(14) 0.0005(11) 0.0116(11) 0.0015(11)
O13 0.0358(11) 0.0263(10) 0.0524(12) -0.0009(8) 0.0190(9) -0.0098(9)
C14 0.0250(13) 0.0212(12) 0.0297(14) 0.0032(10) 0.0145(11) 0.0000(11)
C15 0.0266(14) 0.0282(13) 0.0212(14) 0.0052(11) 0.0096(12) -0.0007(11)
C16 0.0259(13) 0.0239(12) 0.0316(14) 0.0047(10) 0.0179(12) 0.0010(11)
C17 0.0209(13) 0.0260(13) 0.0323(15) 0.0016(10) 0.0139(12) -0.0010(11)
C18 0.0220(13) 0.0298(13) 0.0237(14) 0.0042(11) 0.0092(11) 0.0021(11)
C19 0.0282(14) 0.0285(14) 0.0308(15) 0.0013(11) 0.0180(12) 0.0037(11)
O20 0.0345(10) 0.0421(10) 0.0285(10) -0.0042(8) 0.0196(8) 0.0010(8)
C21 0.051(2) 0.045(2) 0.032(2) -0.008(2) 0.026(2) 0.0009(14)
O22 0.0265(10) 0.0404(10) 0.0392(11) -0.0076(8) 0.0178(9) -0.0054(8)
C23 0.046(2) 0.034(2) 0.055(2) -0.011(2) 0.017(2) -0.003(2)
O24 0.0312(10) 0.0440(11) 0.0246(10) -0.0030(8) 0.0122(8) 0.0017(8)
C25 0.040(2) 0.044(2) 0.027(2) -0.001(2) 0.0176(15) -0.0004(14)

loop_
_atom_site_label
_atom_site_fract_x
_atom_site_fract_y
_atom_site_fract_z
_atom_site_U_iso_or_equiv
_atom_site_thermal_displace_type
N1 0.3893(2) 0.71746(10) 0.3038(2) 0.0276(9) Uani
C2 0.4041(3) 0.64083(13) 0.2673(3) 0.0286(12) Uani
C3 0.5411(3) 0.6431(2) 0.2474(3) 0.0352(13) Uani
C4 0.6375(3) 0.7036(2) 0.3548(3) 0.0393(13) Uani
C5 0.5221(3) 0.76169(13) 0.3378(3) 0.0307(11) Uani
N6 0.4335(2) 0.59211(11) 0.3964(3) 0.0385(11) Uani
N7 0.3308(3) 0.54766(12) 0.3696(3) 0.0478(14) Uani
N8 0.2449(3) 0.50520(14) 0.3581(4) 0.077(2) Uani
N9 0.4863(2) 0.80972(11) 0.2061(2) 0.0371(11) Uani
N10 0.4728(2) 0.87591(13) 0.2250(2) 0.0363(11) Uani
N11 0.4587(3) 0.93755(13) 0.2284(3) 0.0581(14) Uani
C12 0.2740(3) 0.74558(13) 0.3192(3) 0.0270(11) Uani
O13 0.2785(2) 0.80767(9) 0.3685(2) 0.0394(9) Uani
C14 0.1358(3) 0.69782(12) 0.2620(3) 0.0249(10) Uani
C15 0.0934(3) 0.66871(13) 0.3608(3) 0.0263(11) Uani
C16 -0.0381(3) 0.62663(12) 0.3041(3) 0.0256(11) Uani
C17 -0.1281(3) 0.61689(12) 0.1495(3) 0.0261(11) Uani
C18 -0.0834(3) 0.64571(12) 0.0513(3) 0.0261(11) Uani
C19 0.0494(3) 0.68584(13) 0.1086(3) 0.0277(11) Uani
O20 -0.0882(2) 0.59303(9) 0.3901(2) 0.0333(8) Uani
C21 0.0088(4) 0.5947(2) 0.5487(3) 0.0402(15) Uani
O22 -0.2641(2) 0.57972(9) 0.0921(2) 0.0347(8) Uani
C23 -0.2556(4) 0.5029(2) 0.0659(4) 0.048(2) Uani
O24 -0.1776(2) 0.63160(9) -0.0969(2) 0.0340(8) Uani
C25 -0.1268(4) 0.6531(2) -0.1991(3) 0.0367(14) Uani
H2 0.312(3) 0.6240(12) 0.179(3) 0.030(6) Uiso
H3A 0.511(3) 0.6577(14) 0.141(3) 0.047(8) Uiso
H3B 0.592(2) 0.5964(13) 0.268(2) 0.029(6) Uiso
H4A 0.707(3) 0.7231(14) 0.328(3) 0.046(8) Uiso
H4B 0.690(3) 0.687(2) 0.465(3) 0.063(9) Uiso
H5 0.551(2) 0.7927(12) 0.429(2) 0.027(6) Uiso
H15 0.152(2) 0.6754(11) 0.463(3) 0.021(6) Uiso
H19 0.084(2) 0.7043(11) 0.043(2) 0.026(6) Uiso
H21A -0.041(3) 0.5664(13) 0.591(3) 0.033(7) Uiso
H21B 0.023(3) 0.6464(15) 0.588(3) 0.039(7) Uiso
H21C 0.110(3) 0.575(2) 0.578(3) 0.061(9) Uiso
H23A -0.186(4) 0.478(2) 0.159(4) 0.092(12) Uiso
H23B -0.218(4) 0.495(2) -0.005(4) 0.090(12) Uiso
H23C -0.357(4) 0.481(2) 0.029(3) 0.067(9) Uiso
H25A -0.206(3) 0.6395(14) -0.293(3) 0.043(8) Uiso
H25B -0.034(3) 0.6284(15) -0.174(3) 0.047(8) Uiso
H25C -0.118(3) 0.7090(15) -0.204(3) 0.041(7) Uiso

loop_
_geom_bond_atom_site_label_1
_geom_bond_atom_site_label_2
_geom_bond_site_symmetry_1
_geom_bond_site_symmetry_2
_geom_bond_distance
_geom_bond_publ_flag
C2 N1 . . 1.462(3) yes
C5 N1 . . 1.459(3) yes
C12 N1 . . 1.360(4) yes
C3 C2 . . 1.509(5) yes
N6 C2 . . 1.489(4) yes
H2 C2 . . 0.97(2) no
C4 C3 . . 1.516(4) yes
H3A C3 . . 1.01(3) no
H3B C3 . . 0.96(2) no
C5 C4 . . 1.521(4) yes
H4A C4 . . 0.95(3) no
H4B C4 . . 1.03(3) no
N9 C5 . . 1.488(4) yes
H5 C5 . . 1.00(2) no
N7 N6 . . 1.238(3) yes
N8 N7 . . 1.127(4) yes
N10 N9 . . 1.231(3) yes
N11 N10 . . 1.127(3) yes
O13 C12 . . 1.223(3) yes
C14 C12 . . 1.502(3) yes
C15 C14 . . 1.385(4) yes
C19 C14 . . 1.384(3) yes
C16 C15 . . 1.393(3) yes
H15 C15 . . 0.92(2) no
C17 C16 . . 1.391(3) yes
O20 C16 . . 1.361(4) yes
C18 C17 . . 1.394(4) yes
O22 C17 . . 1.383(3) yes
C19 C18 . . 1.385(3) yes
O24 C18 . . 1.357(2) yes
H19 C19 . . 0.96(3) no
C21 O20 . . 1.421(3) yes
H21A C21 . . 0.96(3) no
H21B C21 . . 1.00(3) no
H21C C21 . . 0.99(3) no
C23 O22 . . 1.427(3) yes
H23A C23 . . 0.98(3) no
H23B C23 . . 0.98(5) no
H23C C23 . . 0.99(3) no
C25 O24 . . 1.433(5) yes
H25A C25 . . 0.93(2) no
H25B C25 . . 0.96(3) no
H25C C25 . . 1.02(3) no

_cod_duplicate_entry 2003197
